data_7151983
loop_
_publ_author_name
'Ni, Xin-Long'
'Rahman, Shofuir'
'Zeng, Xi'
'Hughes, David L.'
'Redshaw, Carl'
'Yamato, Takehiko'

_publ_section_title
;
 Novel ion-pair receptors based on hexahomotrioxacalix[3]arene
 derivatives.
;
_journal_issue 19
_journal_name_full 'Organic &amp; biomolecular chemistry'
_journal_page_first 6535
_journal_page_last 6541
_journal_paper_doi 10.1039/c1ob05564j
_journal_volume 9
_journal_year 2011
_chemical_formula_moiety 'C60 H66 F3 N3 O9'
_chemical_formula_structural 'calixarene (C6H2OCH2CONHC6H4F-2,-tBu-5,-CH2OCH2-3-)3'
_chemical_formula_sum 'C60 H66 F3 N3 O9'
_chemical_formula_weight 1030.16
_chemical_name_common Cone-5c
_chemical_name_systematic
;
?
;
_space_group_IT_number 2
_symmetry_cell_setting triclinic
_symmetry_space_group_name_Hall '-P 1'
_symmetry_space_group_name_H-M 'P -1'
_atom_sites_solution_hydrogens geom
_atom_sites_solution_primary direct
_atom_sites_solution_secondary difmap
_audit_creation_method 'SHELXL-97 and CrysAlisPro RED'
_cell_angle_alpha 92.63(3)
_cell_angle_beta 97.69(3)
_cell_angle_gamma 106.65(3)
_cell_formula_units_Z 2
_cell_length_a 11.411(4)
_cell_length_b 15.482(5)
_cell_length_c 16.504(7)
_cell_measurement_temperature 293(2)
_cell_volume 2757.4(18)
_computing_cell_refinement
;
CrysAlisPro RED, Oxford Diffraction Ltd., Version 1.171.32.24
;
_computing_data_collection
;
CrysAlisPro CCD, Oxford Diffraction Ltd., Version 1.171.32.24
;
_computing_data_reduction
;
CrysAlisPro RED, Oxford Diffraction Ltd., Version 1.171.32.24
;
_computing_molecular_graphics 'ORTEP (Johnson, 1971)'
_computing_publication_material 'SHELXL-97 (Sheldrick, 2008)'
_computing_structure_refinement 'SHELXL-97 (Sheldrick, 2008)'
_computing_structure_solution 'SHELXS-97 (Sheldrick, 2008)'
_diffrn_ambient_temperature 140(1)
_diffrn_detector_area_resol_mean 16.0050
_diffrn_measured_fraction_theta_full 0.793
_diffrn_measured_fraction_theta_max 0.793
_diffrn_measurement_device_type 'Oxford Diffraction Xcalibur 3/CCD'
_diffrn_measurement_method 'Thin slice \f and \w scans'
_diffrn_radiation_monochromator graphite
_diffrn_radiation_source 'Enhance (Mo) X-ray Source'
_diffrn_radiation_type Mo-K\a
_diffrn_radiation_wavelength 0.71073
_diffrn_reflns_av_R_equivalents 0.1052
_diffrn_reflns_av_sigmaI/netI 0.0964
_diffrn_reflns_limit_h_max 10
_diffrn_reflns_limit_h_min -10
_diffrn_reflns_limit_k_max 14
_diffrn_reflns_limit_k_min -14
_diffrn_reflns_limit_l_max 15
_diffrn_reflns_limit_l_min -15
_diffrn_reflns_number 10289
_diffrn_reflns_theta_full 20.00
_diffrn_reflns_theta_max 20.00
_diffrn_reflns_theta_min 3.77
_exptl_absorpt_coefficient_mu 0.090
_exptl_absorpt_correction_T_max 1.045
_exptl_absorpt_correction_T_min 0.965
_exptl_absorpt_correction_type multi-scan
_exptl_absorpt_process_details
;
CrysAlisPro RED, Oxford Diffraction Ltd., Version 1.171.32.24
Empirical absorption correction using spherical harmonics,
implemented in SCALE3 ABSPACK scaling algorithm.
;
_exptl_crystal_colour white
_exptl_crystal_density_diffrn 1.241
_exptl_crystal_density_method 'not measured'
_exptl_crystal_description prism
_exptl_crystal_F_000 1092
_exptl_crystal_size_max 1.0
_exptl_crystal_size_mid 0.38
_exptl_crystal_size_min 0.20
_refine_diff_density_max 0.806
_refine_diff_density_min -0.625
_refine_diff_density_rms 0.170
_refine_ls_extinction_method none
_refine_ls_goodness_of_fit_ref 2.321
_refine_ls_hydrogen_treatment constr
_refine_ls_matrix_type full
_refine_ls_number_parameters 571
_refine_ls_number_reflns 4076
_refine_ls_number_restraints 0
_refine_ls_restrained_S_all 2.321
_refine_ls_R_factor_all 0.3008
_refine_ls_R_factor_gt 0.2672
_refine_ls_shift/su_max 0.178
_refine_ls_shift/su_mean 0.017
_refine_ls_structure_factor_coef Fsqd
_refine_ls_weighting_details 'calc w=1/[\s^2^(Fo^2^)+(0.2000P)^2^+0.0000P] where P=(Fo^2^+2Fc^2^)/3'
_refine_ls_weighting_scheme calc
_refine_ls_wR_factor_gt 0.5722
_refine_ls_wR_factor_ref 0.5898
_reflns_number_gt 2772
_reflns_number_total 4076
_reflns_threshold_expression I>2sigma(I)
_cod_data_source_file c1ob05564j.txt
_cod_data_source_block cr7b
_cod_depositor_comments
;
The following automatic conversions were performed:

'_symmetry_cell_setting' value 'Triclinic' changed to 'triclinic'
according to /home/saulius/struct/CIF-dictionaries/cif_core.dic
dictionary named 'cif_core.dic' version 2.4.1 from 2010-06-29.

Automatic conversion script
Id: cif_fix_values 1715 2011-07-08 13:25:40Z adriana 
;
_cod_original_cell_volume 2757.3(18)
_cod_original_sg_symbol_H-M P-1
_cod_database_code 7151983

loop_
_symmetry_equiv_pos_as_xyz
'x, y, z'
'-x, -y, -z'

loop_
_atom_site_label
_atom_site_type_symbol
_atom_site_fract_x
_atom_site_fract_y
_atom_site_fract_z
_atom_site_U_iso_or_equiv
_atom_site_adp_type
_atom_site_occupancy
_atom_site_symmetry_multiplicity
_atom_site_calc_flag
_atom_site_refinement_flags
O1A O 0.4118(16) 0.1729(10) 0.6284(9) 0.071(5) Uani 1 1 d .
C1A C 0.367(2) 0.1359(16) 0.7006(14) 0.062(7) Uiso 1 1 d .
C2A C 0.268(2) 0.0691(15) 0.6886(13) 0.056(6) Uiso 1 1 d .
C3A C 0.228(2) 0.0234(16) 0.7554(16) 0.079(8) Uani 1 1 d .
H3A H 0.1617 -0.0293 0.7455 0.094 Uiso 1 1 calc R
C4A C 0.283(3) 0.0531(18) 0.8358(15) 0.091(10) Uani 1 1 d .
C5A C 0.390(2) 0.1264(17) 0.8435(13) 0.061(7) Uani 1 1 d .
H5A H 0.4323 0.1490 0.8958 0.074 Uiso 1 1 calc R
C6A C 0.436(2) 0.1670(17) 0.7761(14) 0.064(7) Uiso 1 1 d .
C7A C 0.542(3) 0.255(2) 0.7944(17) 0.098(9) Uani 1 1 d .
H7A1 H 0.5722 0.2634 0.8529 0.118 Uiso 1 1 calc R
H7A2 H 0.6096 0.2490 0.7665 0.118 Uiso 1 1 calc R
O8A O 0.5068(18) 0.3336(11) 0.7690(9) 0.071(5) Uani 1 1 d .
C9A C 0.397(3) 0.341(2) 0.7900(14) 0.079(9) Uani 1 1 d .
H9A1 H 0.3963 0.3331 0.8480 0.095 Uiso 1 1 calc R
H9A2 H 0.3286 0.2931 0.7592 0.095 Uiso 1 1 calc R
C11A C 0.542(3) 0.186(2) 0.6180(15) 0.092(9) Uani 1 1 d .
H11A H 0.5777 0.1520 0.6574 0.110 Uiso 1 1 calc R
H11B H 0.5875 0.2493 0.6306 0.110 Uiso 1 1 calc R
C12A C 0.560(5) 0.155(3) 0.529(2) 0.126(12) Uiso 1 1 d .
O12A O 0.664(2) 0.150(2) 0.5214(10) 0.176(13) Uani 1 1 d .
N13A N 0.455(2) 0.1166(15) 0.4811(13) 0.090(7) Uani 1 1 d .
H13A H 0.3881 0.1110 0.5019 0.108 Uiso 1 1 calc R
C14A C 0.442(3) 0.0827(19) 0.3945(19) 0.090(8) Uiso 1 1 d .
C15A C 0.332(3) 0.016(2) 0.3688(18) 0.107(10) Uiso 1 1 d .
H15A H 0.2746 -0.0048 0.4038 0.129 Uiso 1 1 calc R
C16A C 0.310(3) -0.021(3) 0.2783(17) 0.135(13) Uani 1 1 d .
H16A H 0.2363 -0.0592 0.2498 0.162 Uiso 1 1 calc R
C17A C 0.418(4) 0.011(3) 0.246(2) 0.114(11) Uiso 1 1 d .
F17A F 0.384(2) -0.0347(15) 0.1607(12) 0.169(9) Uani 1 1 d .
C18A C 0.514(3) 0.068(2) 0.2682(19) 0.094(9) Uiso 1 1 d .
H18A H 0.5724 0.0877 0.2337 0.112 Uiso 1 1 calc R
C19A C 0.530(3) 0.102(2) 0.3473(18) 0.100(9) Uani 1 1 d .
H19A H 0.6075 0.1408 0.3699 0.120 Uiso 1 1 calc R
C41A C 0.238(3) 0.007(2) 0.9080(18) 0.084(9) Uani 1 1 d .
C42A C 0.292(5) -0.056(4) 0.932(3) 0.22(2) Uiso 1 1 d .
H42A H 0.2817 -0.1003 0.8874 0.329 Uiso 1 1 calc R
H42B H 0.2555 -0.0845 0.9769 0.329 Uiso 1 1 calc R
H42C H 0.3792 -0.0272 0.9502 0.329 Uiso 1 1 calc R
C43A C 0.273(7) 0.062(3) 0.986(3) 0.28(4) Uani 1 1 d .
H43A H 0.2522 0.1173 0.9792 0.426 Uiso 1 1 calc R
H43B H 0.3601 0.0750 1.0033 0.426 Uiso 1 1 calc R
H43C H 0.2286 0.0296 1.0261 0.426 Uiso 1 1 calc R
C44A C 0.107(7) -0.049(5) 0.888(5) 0.31(4) Uiso 1 1 d .
H44A H 0.0555 -0.0103 0.8794 0.461 Uiso 1 1 calc R
H44B H 0.0850 -0.0850 0.9325 0.461 Uiso 1 1 calc R
H44C H 0.0968 -0.0881 0.8389 0.461 Uiso 1 1 calc R
O1B O 0.3258(16) 0.3793(10) 0.6270(9) 0.073(5) Uani 1 1 d .
C1B C 0.340(2) 0.4454(18) 0.6942(15) 0.069(7) Uiso 1 1 d .
C2B C 0.382(3) 0.4346(17) 0.7714(13) 0.083(9) Uani 1 1 d .
C3B C 0.3883(17) 0.4955(13) 0.8357(12) 0.039(5) Uiso 1 1 d .
H3B H 0.4123 0.4834 0.8890 0.046 Uiso 1 1 calc R
C4B C 0.359(2) 0.5756(14) 0.8218(12) 0.052(6) Uiso 1 1 d .
C5B C 0.3108(18) 0.5862(14) 0.7428(12) 0.045(6) Uiso 1 1 d .
H5B H 0.2881 0.6380 0.7312 0.054 Uiso 1 1 calc R
C6B C 0.2963(19) 0.5176(15) 0.6805(13) 0.056(6) Uani 1 1 d .
C7B C 0.238(2) 0.5336(14) 0.5903(12) 0.052(6) Uiso 1 1 d .
H7B1 H 0.2094 0.5869 0.5939 0.063 Uiso 1 1 calc R
H7B2 H 0.3014 0.5450 0.5553 0.063 Uiso 1 1 calc R
O8B O 0.1352(14) 0.4572(10) 0.5533(8) 0.068(5) Uani 1 1 d .
C9B C 0.031(2) 0.4337(18) 0.5983(13) 0.068(8) Uani 1 1 d .
H9B1 H 0.0370 0.4848 0.6366 0.082 Uiso 1 1 calc R
H9B2 H -0.0449 0.4223 0.5601 0.082 Uiso 1 1 calc R
C11B C 0.441(3) 0.4050(18) 0.5990(15) 0.086(9) Uani 1 1 d .
H11C H 0.5038 0.3908 0.6375 0.103 Uiso 1 1 calc R
H11D H 0.4673 0.4696 0.5936 0.103 Uiso 1 1 calc R
C12B C 0.425(4) 0.3495(18) 0.5110(19) 0.074(8) Uani 1 1 d .
O12B O 0.523(2) 0.3628(15) 0.4845(11) 0.113(8) Uani 1 1 d .
N13B N 0.317(2) 0.3059(15) 0.4749(9) 0.066(7) Uani 1 1 d .
H13B H 0.2577 0.3041 0.5025 0.079 Uiso 1 1 calc R
C14B C 0.283(2) 0.2609(15) 0.3973(14) 0.050(6) Uani 1 1 d .
C15B C 0.349(3) 0.289(2) 0.3338(17) 0.096(9) Uani 1 1 d .
H15B H 0.4215 0.3373 0.3455 0.116 Uiso 1 1 calc R
C16B C 0.311(4) 0.248(3) 0.2510(18) 0.153(16) Uani 1 1 d .
H16B H 0.3465 0.2739 0.2070 0.184 Uiso 1 1 calc R
C17B C 0.217(3) 0.1677(19) 0.2420(17) 0.076(8) Uiso 1 1 d .
F17B F 0.178(2) 0.137(2) 0.1631(10) 0.210(12) Uani 1 1 d .
C18B C 0.140(3) 0.140(2) 0.3020(14) 0.122(13) Uani 1 1 d .
H18B H 0.0648 0.0943 0.2892 0.147 Uiso 1 1 calc R
C19B C 0.180(3) 0.182(2) 0.3804(19) 0.104(10) Uani 1 1 d .
H19B H 0.1388 0.1586 0.4230 0.125 Uiso 1 1 calc R
C41B C 0.386(3) 0.648(2) 0.8969(14) 0.103(11) Uani 1 1 d .
C42B C 0.391(4) 0.734(2) 0.866(3) 0.19(2) Uani 1 1 d .
H42D H 0.3136 0.7304 0.8331 0.279 Uiso 1 1 calc R
H42E H 0.4563 0.7503 0.8332 0.279 Uiso 1 1 calc R
H42F H 0.4072 0.7796 0.9112 0.279 Uiso 1 1 calc R
C43B C 0.263(5) 0.619(4) 0.938(4) 0.34(5) Uani 1 1 d .
H43D H 0.2550 0.5614 0.9597 0.508 Uiso 1 1 calc R
H43E H 0.1921 0.6144 0.8976 0.508 Uiso 1 1 calc R
H43F H 0.2673 0.6635 0.9819 0.508 Uiso 1 1 calc R
C44B C 0.498(5) 0.652(3) 0.952(2) 0.21(2) Uani 1 1 d .
H44D H 0.4889 0.5946 0.9739 0.308 Uiso 1 1 calc R
H44E H 0.5108 0.6980 0.9965 0.308 Uiso 1 1 calc R
H44F H 0.5669 0.6664 0.9229 0.308 Uiso 1 1 calc R
O1C O 0.0390(15) 0.2634(12) 0.5217(8) 0.082(6) Uani 1 1 d .
C1C C 0.031(2) 0.2719(15) 0.6077(14) 0.058(7) Uani 1 1 d .
C2C C 0.027(2) 0.3570(16) 0.6421(13) 0.054(6) Uiso 1 1 d .
C3C C 0.026(2) 0.3574(17) 0.7312(15) 0.075(8) Uani 1 1 d .
H3C H 0.0279 0.4104 0.7610 0.090 Uiso 1 1 calc R
C4C C 0.0224(18) 0.279(2) 0.7723(15) 0.062(8) Uani 1 1 d .
C5C C 0.024(2) 0.2010(16) 0.7317(14) 0.063(7) Uani 1 1 d .
H5C H 0.0238 0.1506 0.7605 0.075 Uiso 1 1 calc R
C6C C 0.0272(19) 0.1954(15) 0.6450(12) 0.045(6) Uiso 1 1 d .
C7C C 0.027(2) 0.1062(17) 0.6107(16) 0.072(8) Uani 1 1 d .
H7C1 H 0.0209 0.0653 0.6539 0.086 Uiso 1 1 calc R
H7C2 H -0.0448 0.0820 0.5689 0.086 Uiso 1 1 calc R
O8C O 0.1382(17) 0.1096(13) 0.5749(8) 0.080(5) Uani 1 1 d .
C9C C 0.186(2) 0.038(2) 0.5969(14) 0.078(8) Uani 1 1 d .
H9C1 H 0.2385 0.0270 0.5580 0.093 Uiso 1 1 calc R
H9C2 H 0.1198 -0.0176 0.5976 0.093 Uiso 1 1 calc R
C11C C -0.075(2) 0.2429(15) 0.4711(13) 0.061(7) Uiso 1 1 d .
H11E H -0.1268 0.2743 0.4943 0.074 Uiso 1 1 calc R
H11F H -0.1159 0.1784 0.4685 0.074 Uiso 1 1 calc R
C12C C -0.060(2) 0.2705(16) 0.3838(13) 0.051(6) Uiso 1 1 d .
O12C O -0.1411(16) 0.2321(14) 0.3258(9) 0.115(8) Uani 1 1 d .
N13C N 0.0275(17) 0.3451(13) 0.3813(9) 0.067(6) Uani 1 1 d .
H13C H 0.0567 0.3782 0.4270 0.080 Uiso 1 1 calc R
C14C C 0.081(3) 0.378(2) 0.3112(17) 0.082(8) Uiso 1 1 d .
C15C C 0.030(2) 0.3445(19) 0.2351(15) 0.088(9) Uani 1 1 d .
H15C H -0.0438 0.2979 0.2269 0.106 Uiso 1 1 calc R
C16C C 0.085(5) 0.376(3) 0.1652(18) 0.18(2) Uani 1 1 d .
H16C H 0.0568 0.3463 0.1129 0.212 Uiso 1 1 calc R
C17C C 0.187(3) 0.458(3) 0.1825(18) 0.110(11) Uani 1 1 d .
F17C F 0.244(2) 0.4872(18) 0.1143(11) 0.193(11) Uani 1 1 d .
C18C C 0.237(3) 0.494(2) 0.2603(18) 0.123(12) Uani 1 1 d .
H18C H 0.3078 0.5434 0.2706 0.148 Uiso 1 1 calc R
C19C C 0.179(3) 0.4559(19) 0.3238(14) 0.093(10) Uani 1 1 d .
H19C H 0.2076 0.4835 0.3769 0.112 Uiso 1 1 calc R
C41C C 0.020(3) 0.2891(16) 0.8679(15) 0.073(8) Uani 1 1 d .
C42C C 0.139(4) 0.283(5) 0.9192(18) 0.27(4) Uani 1 1 d .
H42G H 0.2082 0.3298 0.9069 0.411 Uiso 1 1 calc R
H42H H 0.1499 0.2249 0.9064 0.411 Uiso 1 1 calc R
H42I H 0.1329 0.2901 0.9765 0.411 Uiso 1 1 calc R
C43C C -0.091(4) 0.217(3) 0.8839(18) 0.20(2) Uani 1 1 d .
H43G H -0.0814 0.1585 0.8705 0.303 Uiso 1 1 calc R
H43H H -0.1636 0.2227 0.8507 0.303 Uiso 1 1 calc R
H43I H -0.0993 0.2228 0.9409 0.303 Uiso 1 1 calc R
C44C C -0.014(4) 0.379(3) 0.8951(18) 0.171(18) Uani 1 1 d .
H44G H 0.0505 0.4312 0.8868 0.257 Uiso 1 1 calc R
H44H H -0.0236 0.3791 0.9521 0.257 Uiso 1 1 calc R
H44I H -0.0906 0.3789 0.8627 0.257 Uiso 1 1 calc R

loop_
_atom_site_aniso_label
_atom_site_aniso_U_11
_atom_site_aniso_U_22
_atom_site_aniso_U_33
_atom_site_aniso_U_23
_atom_site_aniso_U_13
_atom_site_aniso_U_12
O1A 0.061(14) 0.077(12) 0.070(11) 0.009(8) 0.004(9) 0.014(9)
C3A 0.10(2) 0.051(16) 0.08(2) 0.014(14) 0.021(16) 0.014(15)
C4A 0.16(3) 0.065(19) 0.037(16) 0.000(14) 0.042(17) 0.00(2)
C5A 0.045(17) 0.075(19) 0.051(15) 0.010(12) 0.005(12) -0.003(15)
C7A 0.08(2) 0.11(3) 0.10(2) 0.015(18) 0.007(16) 0.03(2)
O8A 0.066(14) 0.057(11) 0.085(12) -0.002(9) 0.008(10) 0.013(10)
C9A 0.04(2) 0.14(3) 0.050(15) -0.030(15) 0.015(13) 0.010(17)
C11A 0.05(2) 0.14(3) 0.070(18) 0.003(16) -0.005(15) 0.024(18)
O12A 0.063(16) 0.41(4) 0.042(11) 0.016(16) 0.030(10) 0.049(19)
N13A 0.068(18) 0.114(19) 0.073(15) 0.008(13) 0.032(13) -0.008(14)
C16A 0.10(3) 0.20(4) 0.07(2) -0.04(2) -0.029(19) 0.03(3)
F17A 0.21(2) 0.19(2) 0.122(16) -0.030(14) -0.016(14) 0.096(18)
C19A 0.09(2) 0.14(3) 0.09(2) 0.001(18) 0.037(18) 0.06(2)
C41A 0.10(2) 0.09(2) 0.10(2) 0.051(18) 0.024(18) 0.065(19)
C43A 0.63(12) 0.08(3) 0.14(4) 0.04(3) 0.21(5) 0.02(4)
O1B 0.064(13) 0.065(11) 0.068(10) -0.010(9) -0.002(9) -0.007(10)
C2B 0.14(3) 0.070(18) 0.035(14) -0.002(12) -0.038(14) 0.048(18)
C6B 0.028(15) 0.062(16) 0.079(16) 0.015(13) 0.012(12) 0.013(12)
O8B 0.069(12) 0.074(11) 0.042(9) 0.017(8) 0.013(8) -0.010(9)
C9B 0.056(19) 0.12(2) 0.038(13) 0.041(14) 0.003(13) 0.030(15)
C11B 0.09(3) 0.08(2) 0.074(19) 0.005(15) 0.029(17) -0.007(17)
C12B 0.06(3) 0.058(18) 0.12(3) 0.016(17) 0.04(2) 0.021(17)
O12B 0.054(15) 0.17(2) 0.090(14) -0.004(12) 0.023(12) -0.010(13)
N13B 0.028(16) 0.143(19) 0.016(11) 0.008(11) -0.010(9) 0.016(14)
C14B 0.048(18) 0.042(15) 0.064(18) -0.001(12) 0.014(15) 0.018(14)
C15B 0.09(2) 0.14(3) 0.07(2) 0.004(18) 0.046(18) 0.026(19)
C16B 0.15(3) 0.26(5) 0.05(2) 0.00(2) 0.05(2) 0.05(3)
F17B 0.19(2) 0.32(3) 0.070(12) -0.087(16) -0.010(12) 0.03(2)
C18B 0.10(3) 0.19(3) 0.027(15) 0.006(17) -0.025(15) -0.02(2)
C19B 0.09(3) 0.12(3) 0.10(3) 0.03(2) 0.008(19) 0.04(2)
C41B 0.19(4) 0.11(3) 0.026(14) 0.000(14) 0.034(19) 0.08(2)
C42B 0.26(5) 0.05(2) 0.23(5) -0.04(3) -0.02(4) 0.07(3)
C43B 0.27(6) 0.32(7) 0.33(7) -0.20(6) 0.26(6) -0.14(6)
C44B 0.32(6) 0.19(4) 0.07(2) -0.05(2) -0.10(3) 0.09(4)
O1C 0.093(14) 0.136(16) 0.030(9) 0.024(9) -0.005(8) 0.058(12)
C1C 0.050(17) 0.053(16) 0.065(16) 0.026(12) -0.011(12) 0.012(12)
C3C 0.07(2) 0.074(19) 0.079(18) -0.023(15) 0.051(14) 0.004(15)
C4C 0.015(15) 0.08(2) 0.079(19) 0.064(17) -0.002(12) -0.005(13)
C5C 0.08(2) 0.023(14) 0.084(18) 0.008(13) 0.006(14) 0.017(13)
C7C 0.026(17) 0.09(2) 0.100(19) 0.028(16) 0.027(15) 0.013(14)
O8C 0.090(15) 0.123(16) 0.041(9) 0.026(9) 0.030(9) 0.040(12)
C9C 0.08(2) 0.10(2) 0.053(15) 0.005(14) 0.015(14) 0.025(18)
O12C 0.067(14) 0.19(2) 0.053(11) 0.016(11) -0.020(9) -0.012(13)
N13C 0.070(15) 0.084(15) 0.024(9) 0.000(9) 0.003(9) -0.011(12)
C15C 0.06(2) 0.13(2) 0.051(17) 0.018(15) -0.046(14) 0.015(16)
C16C 0.29(5) 0.13(3) 0.033(19) -0.006(18) -0.01(2) -0.05(3)
C17C 0.11(3) 0.17(4) 0.05(2) 0.01(2) 0.034(19) 0.05(3)
F17C 0.19(2) 0.29(3) 0.088(13) 0.101(15) 0.060(14) 0.015(19)
C18C 0.12(3) 0.17(3) 0.05(2) -0.01(2) 0.027(19) 0.00(2)
C19C 0.12(3) 0.12(2) 0.031(14) 0.004(14) 0.045(15) 0.00(2)
C41C 0.09(2) 0.033(15) 0.073(19) 0.013(13) 0.034(17) -0.023(14)
C42C 0.15(4) 0.61(11) 0.024(18) 0.05(3) -0.01(2) 0.06(5)
C43C 0.25(5) 0.29(6) 0.05(2) 0.01(3) 0.10(3) 0.01(4)
C44C 0.26(5) 0.17(4) 0.06(2) 0.01(2) -0.02(2) 0.03(4)

loop_
_atom_type_symbol
_atom_type_description
_atom_type_scat_dispersion_real
_atom_type_scat_dispersion_imag
_atom_type_scat_source
C C 0.0033 0.0016 'International Tables Vol C Tables 4.2.6.8 and 6.1.1.4'
H H 0.0000 0.0000 'International Tables Vol C Tables 4.2.6.8 and 6.1.1.4'
N N 0.0061 0.0033 'International Tables Vol C Tables 4.2.6.8 and 6.1.1.4'
O O 0.0106 0.0060 'International Tables Vol C Tables 4.2.6.8 and 6.1.1.4'
F F 0.0171 0.0103 'International Tables Vol C Tables 4.2.6.8 and 6.1.1.4'

loop_
_geom_angle_atom_site_label_1
_geom_angle_atom_site_label_2
_geom_angle_atom_site_label_3
_geom_angle
C1A O1A C11A 120.4(18)
C2A C1A C6A 124(2)
C2A C1A O1A 116(2)
C6A C1A O1A 119(2)
C1A C2A C3A 119(2)
C1A C2A C9C 121(2)
C3A C2A C9C 120(2)
C4A C3A C2A 123(2)
C4A C3A H3A 118.5
C2A C3A H3A 118.6
C3A C4A C5A 114(2)
C3A C4A C41A 123(3)
C5A C4A C41A 122(2)
C6A C5A C4A 123(2)
C6A C5A H5A 118.6
C4A C5A H5A 118.6
C1A C6A C5A 117(2)
C1A C6A C7A 125(2)
C5A C6A C7A 117(2)
O8A C7A C6A 113(2)
O8A C7A H7A1 108.9
C6A C7A H7A1 108.9
O8A C7A H7A2 109.0
C6A C7A H7A2 109.0
H7A1 C7A H7A2 107.8
C9A O8A C7A 116(2)
O8A C9A C2B 110(2)
O8A C9A H9A1 109.6
C2B C9A H9A1 109.6
O8A C9A H9A2 109.6
C2B C9A H9A2 109.7
H9A1 C9A H9A2 108.1
O1A C11A C12A 114(3)
O1A C11A H11A 108.7
C12A C11A H11A 108.7
O1A C11A H11B 108.7
C12A C11A H11B 108.7
H11A C11A H11B 107.6
O12A C12A N13A 129(4)
O12A C12A C11A 116(4)
N13A C12A C11A 113(4)
C12A N13A C14A 125(3)
C12A N13A H13A 117.5
C14A N13A H13A 117.5
C19A C14A C15A 121(3)
C19A C14A N13A 126(3)
C15A C14A N13A 112(3)
C14A C15A C16A 116(3)
C14A C15A H15A 122.3
C16A C15A H15A 122.2
C17A C16A C15A 109(3)
C17A C16A H16A 125.4
C15A C16A H16A 125.6
C18A C17A C16A 135(4)
C18A C17A F17A 122(4)
C16A C17A F17A 102(3)
C17A C18A C19A 115(4)
C17A C18A H18A 122.7
C19A C18A H18A 122.6
C14A C19A C18A 123(3)
C14A C19A H19A 118.2
C18A C19A H19A 118.3
C42A C41A C43A 96(4)
C42A C41A C44A 101(4)
C43A C41A C44A 116(4)
C42A C41A C4A 115(3)
C43A C41A C4A 116(3)
C44A C41A C4A 111(4)
C41A C42A H42A 109.7
C41A C42A H42B 109.4
H42A C42A H42B 109.5
C41A C42A H42C 109.3
H42A C42A H42C 109.5
H42B C42A H42C 109.5
C41A C43A H43A 109.4
C41A C43A H43B 109.5
H43A C43A H43B 109.5
C41A C43A H43C 109.5
H43A C43A H43C 109.5
H43B C43A H43C 109.5
C41A C44A H44A 108.8
C41A C44A H44B 109.5
H44A C44A H44B 109.5
C41A C44A H44C 110.1
H44A C44A H44C 109.5
H44B C44A H44C 109.5
C11B O1B C1B 103.8(17)
C2B C1B C6B 118(2)
C2B C1B O1B 123(2)
C6B C1B O1B 119(2)
C1B C2B C3B 122(2)
C1B C2B C9A 118(2)
C3B C2B C9A 118.7(18)
C2B C3B C4B 120.3(19)
C2B C3B H3B 119.8
C4B C3B H3B 119.8
C5B C4B C3B 117.8(19)
C5B C4B C41B 124(2)
C3B C4B C41B 117.7(19)
C4B C5B C6B 118.9(19)
C4B C5B H5B 120.6
C6B C5B H5B 120.6
C1B C6B C5B 122(2)
C1B C6B C7B 122(2)
C5B C6B C7B 116.3(18)
O8B C7B C6B 112.5(16)
O8B C7B H7B1 109.1
C6B C7B H7B1 109.1
O8B C7B H7B2 109.1
C6B C7B H7B2 109.1
H7B1 C7B H7B2 107.8
C7B O8B C9B 115.1(16)
C2C C9B O8B 112.9(19)
C2C C9B H9B1 109.0
O8B C9B H9B1 109.0
C2C C9B H9B2 109.0
O8B C9B H9B2 109.0
H9B1 C9B H9B2 107.8
O1B C11B C12B 107(2)
O1B C11B H11C 110.3
C12B C11B H11C 110.2
O1B C11B H11D 110.2
C12B C11B H11D 110.2
H11C C11B H11D 108.5
O12B C12B N13B 128(3)
O12B C12B C11B 112(3)
N13B C12B C11B 120(3)
C12B N13B C14B 128(2)
C12B N13B H13B 115.7
C14B N13B H13B 115.8
N13B C14B C15B 122(2)
N13B C14B C19B 121(2)
C15B C14B C19B 118(2)
C14B C15B C16B 123(3)
C14B C15B H15B 118.4
C16B C15B H15B 118.5
C17B C16B C15B 115(3)
C17B C16B H16B 122.7
C15B C16B H16B 122.7
F17B C17B C16B 112(3)
F17B C17B C18B 121(3)
C16B C17B C18B 123(3)
C19B C18B C17B 118(3)
C19B C18B H18B 121.2
C17B C18B H18B 121.2
C18B C19B C14B 122(3)
C18B C19B H19B 119.2
C14B C19B H19B 119.3
C42B C41B C44B 112(3)
C42B C41B C4B 108(2)
C44B C41B C4B 112(3)
C42B C41B C43B 106(4)
C44B C41B C43B 114(4)
C4B C41B C43B 104(3)
C41B C42B H42D 109.4
C41B C42B H42E 109.5
H42D C42B H42E 109.5
C41B C42B H42F 109.5
H42D C42B H42F 109.5
H42E C42B H42F 109.5
C41B C43B H43D 109.4
C41B C43B H43E 109.4
H43D C43B H43E 109.5
C41B C43B H43F 109.5
H43D C43B H43F 109.5
H43E C43B H43F 109.5
C41B C44B H44D 109.5
C41B C44B H44E 109.5
H44D C44B H44E 109.5
C41B C44B H44F 109.4
H44D C44B H44F 109.5
H44E C44B H44F 109.5
C11C O1C C1C 113.6(17)
C6C C1C C2C 129(2)
C6C C1C O1C 114(2)
C2C C1C O1C 117.5(17)
C9B C2C C1C 125(2)
C9B C2C C3C 124(2)
C1C C2C C3C 111(2)
C4C C3C C2C 121(2)
C4C C3C H3C 119.3
C2C C3C H3C 119.3
C5C C4C C3C 121(2)
C5C C4C C41C 123(2)
C3C C4C C41C 116(2)
C4C C5C C6C 121(2)
C4C C5C H5C 119.6
C6C C5C H5C 119.6
C1C C6C C5C 116(2)
C1C C6C C7C 130(2)
C5C C6C C7C 114(2)
O8C C7C C6C 112.7(19)
O8C C7C H7C1 109.0
C6C C7C H7C1 109.1
O8C C7C H7C2 109.0
C6C C7C H7C2 109.1
H7C1 C7C H7C2 107.8
C9C O8C C7C 111.9(18)
O8C C9C C2A 106.2(19)
O8C C9C H9C1 110.5
C2A C9C H9C1 110.5
O8C C9C H9C2 110.5
C2A C9C H9C2 110.5
H9C1 C9C H9C2 108.7
O1C C11C C12C 111.5(19)
O1C C11C H11E 109.3
C12C C11C H11E 109.3
O1C C11C H11F 109.3
C12C C11C H11F 109.3
H11E C11C H11F 108.0
O12C C12C N13C 125(2)
O12C C12C C11C 119(2)
N13C C12C C11C 114.0(19)
C12C N13C C14C 127(2)
C12C N13C H13C 116.5
C14C N13C H13C 116.4
C15C C14C C19C 119(3)
C15C C14C N13C 123(3)
C19C C14C N13C 117(2)
C14C C15C C16C 123(3)
C14C C15C H15C 118.5
C16C C15C H15C 118.5
C15C C16C C17C 114(2)
C15C C16C H16C 122.8
C17C C16C H16C 122.9
C18C C17C F17C 123(3)
C18C C17C C16C 122(3)
F17C C17C C16C 114(3)
C17C C18C C19C 118(3)
C17C C18C H18C 120.8
C19C C18C H18C 121.0
C14C C19C C18C 122(2)
C14C C19C H19C 119.0
C18C C19C H19C 118.9
C43C C41C C42C 112(3)
C43C C41C C4C 106(2)
C42C C41C C4C 113(2)
C43C C41C C44C 101(3)
C42C C41C C44C 112(3)
C4C C41C C44C 112(2)
C41C C42C H42G 109.5
C41C C42C H42H 109.4
H42G C42C H42H 109.5
C41C C42C H42I 109.5
H42G C42C H42I 109.5
H42H C42C H42I 109.5
C41C C43C H43G 109.4
C41C C43C H43H 109.5
H43G C43C H43H 109.5
C41C C43C H43I 109.5
H43G C43C H43I 109.5
H43H C43C H43I 109.5
C41C C44C H44G 109.4
C41C C44C H44H 109.5
H44G C44C H44H 109.5
C41C C44C H44I 109.5
H44G C44C H44I 109.5
H44H C44C H44I 109.5

loop_
_geom_bond_atom_site_label_1
_geom_bond_atom_site_label_2
_geom_bond_distance
O1A C1A 1.44(3)
O1A C11A 1.48(3)
C1A C2A 1.28(3)
C1A C6A 1.37(3)
C2A C3A 1.39(3)
C2A C9C 1.64(3)
C3A C4A 1.39(3)
C3A H3A 0.9300
C4A C5A 1.40(3)
C4A C41A 1.49(3)
C5A C6A 1.39(3)
C5A H5A 0.9300
C6A C7A 1.52(3)
C7A O8A 1.46(3)
C7A H7A1 0.9700
C7A H7A2 0.9700
O8A C9A 1.37(3)
C9A C2B 1.55(3)
C9A H9A1 0.9700
C9A H9A2 0.9700
C11A C12A 1.59(4)
C11A H11A 0.9700
C11A H11B 0.9700
C12A O12A 1.23(4)
C12A N13A 1.30(4)
N13A C14A 1.47(3)
N13A H13A 0.8600
C14A C19A 1.33(4)
C14A C15A 1.38(4)
C15A C16A 1.54(4)
C15A H15A 0.9300
C16A C17A 1.37(4)
C16A H16A 0.9300
C17A C18A 1.19(4)
C17A F17A 1.50(4)
C18A C19A 1.35(4)
C18A H18A 0.9300
C19A H19A 0.9300
C41A C42A 1.34(5)
C41A C43A 1.45(5)
C41A C44A 1.48(7)
C42A H42A 0.9600
C42A H42B 0.9600
C42A H42C 0.9600
C43A H43A 0.9600
C43A H43B 0.9600
C43A H43C 0.9600
C44A H44A 0.9600
C44A H44B 0.9600
C44A H44C 0.9600
O1B C11B 1.41(3)
O1B C1B 1.43(3)
C1B C2B 1.33(3)
C1B C6B 1.36(3)
C2B C3B 1.37(3)
C3B C4B 1.39(3)
C3B H3B 0.9300
C4B C5B 1.38(2)
C4B C41B 1.57(3)
C5B C6B 1.40(3)
C5B H5B 0.9300
C6B C7B 1.61(3)
C7B O8B 1.45(2)
C7B H7B1 0.9700
C7B H7B2 0.9700
O8B C9B 1.45(2)
C9B C2C 1.41(3)
C9B H9B1 0.9700
C9B H9B2 0.9700
C11B C12B 1.61(4)
C11B H11C 0.9700
C11B H11D 0.9700
C12B O12B 1.22(3)
C12B N13B 1.27(3)
N13B C14B 1.38(3)
N13B H13B 0.8600
C14B C15B 1.39(3)
C14B C19B 1.41(3)
C15B C16B 1.44(4)
C15B H15B 0.9300
C16B C17B 1.38(4)
C16B H16B 0.9300
C17B F17B 1.34(3)
C17B C18B 1.41(4)
C18B C19B 1.38(4)
C18B H18B 0.9300
C19B H19B 0.9300
C41B C42B 1.43(4)
C41B C44B 1.45(4)
C41B C43B 1.60(5)
C42B H42D 0.9600
C42B H42E 0.9600
C42B H42F 0.9600
C43B H43D 0.9600
C43B H43E 0.9600
C43B H43F 0.9600
C44B H44D 0.9600
C44B H44E 0.9600
C44B H44F 0.9600
O1C C11C 1.39(3)
O1C C1C 1.44(3)
C1C C6C 1.35(3)
C1C C2C 1.43(3)
C2C C3C 1.47(3)
C3C C4C 1.41(3)
C3C H3C 0.9300
C4C C5C 1.36(3)
C4C C41C 1.58(3)
C5C C6C 1.43(3)
C5C H5C 0.9300
C6C C7C 1.47(3)
C7C O8C 1.46(3)
C7C H7C1 0.9700
C7C H7C2 0.9700
O8C C9C 1.42(3)
C9C H9C1 0.9700
C9C H9C2 0.9700
C11C C12C 1.54(3)
C11C H11E 0.9700
C11C H11F 0.9700
C12C O12C 1.23(2)
C12C N13C 1.30(3)
N13C C14C 1.43(3)
N13C H13C 0.8600
C14C C15C 1.33(3)
C14C C19C 1.37(3)
C15C C16C 1.42(4)
C15C H15C 0.9300
C16C C17C 1.44(4)
C16C H16C 0.9300
C17C C18C 1.36(4)
C17C F17C 1.40(3)
C18C C19C 1.38(3)
C18C H18C 0.9300
C19C H19C 0.9300
C41C C43C 1.49(4)
C41C C42C 1.53(5)
C41C C44C 1.61(5)
C42C H42G 0.9600
C42C H42H 0.9600
C42C H42I 0.9600
C43C H43G 0.9600
C43C H43H 0.9600
C43C H43I 0.9600
C44C H44G 0.9600
C44C H44H 0.9600
C44C H44I 0.9600

loop_
_geom_hbond_atom_site_label_D
_geom_hbond_atom_site_label_H
_geom_hbond_atom_site_label_A
_geom_hbond_distance_DH
_geom_hbond_distance_HA
_geom_hbond_distance_DA
_geom_hbond_angle_DHA
N13A H13A O1A 0.86 2.21 2.70(3) 116.1
N13B H13B O1B 0.86 2.24 2.68(2) 112.2
N13B H13B O1C 0.86 2.46 3.26(3) 154.1
N13C H13C O8B 0.86 2.30 3.16(2) 175.9
N13C H13C O1C 0.86 2.40 2.70(2) 100.5

loop_
_geom_torsion_atom_site_label_1
_geom_torsion_atom_site_label_2
_geom_torsion_atom_site_label_3
_geom_torsion_atom_site_label_4
_geom_torsion
C11A O1A C1A C2A -129(2)
C11A O1A C1A C6A 45(3)
C6A C1A C2A C3A -1(4)
O1A C1A C2A C3A 172(2)
C6A C1A C2A C9C 178(2)
O1A C1A C2A C9C -9(3)
C1A C2A C3A C4A 8(4)
C9C C2A C3A C4A -172(2)
C2A C3A C4A C5A -7(4)
C2A C3A C4A C41A 178(2)
C3A C4A C5A C6A 1(4)
C41A C4A C5A C6A 176(2)
C2A C1A C6A C5A -5(4)
O1A C1A C6A C5A -178(2)
C2A C1A C6A C7A -170(3)
O1A C1A C6A C7A 17(4)
C4A C5A C6A C1A 4(4)
C4A C5A C6A C7A 171(3)
C1A C6A C7A O8A 54(4)
C5A C6A C7A O8A -111(2)
C6A C7A O8A C9A 46(3)
C7A O8A C9A C2B 171.2(18)
C1A O1A C11A C12A 136(2)
O1A C11A C12A O12A -169(3)
O1A C11A C12A N13A -5(4)
O12A C12A N13A C14A -20(6)
C11A C12A N13A C14A 179(2)
C12A N13A C14A C19A -15(5)
C12A N13A C14A C15A 155(3)
C19A C14A C15A C16A -10(4)
N13A C14A C15A C16A 179(2)
C14A C15A C16A C17A 10(4)
C15A C16A C17A C18A -13(6)
C15A C16A C17A F17A 178(2)
C16A C17A C18A C19A 12(7)
F17A C17A C18A C19A 180(3)
C15A C14A C19A C18A 9(5)
N13A C14A C19A C18A 179(3)
C17A C18A C19A C14A -9(5)
C3A C4A C41A C42A 92(4)
C5A C4A C41A C42A -83(4)
C3A C4A C41A C43A -158(4)
C5A C4A C41A C43A 28(5)
C3A C4A C41A C44A -22(5)
C5A C4A C41A C44A 163(4)
C11B O1B C1B C2B -90(3)
C11B O1B C1B C6B 98(2)
C6B C1B C2B C3B -4(4)
O1B C1B C2B C3B -176(2)
C6B C1B C2B C9A 164(2)
O1B C1B C2B C9A -9(4)
O8A C9A C2B C1B 81(3)
O8A C9A C2B C3B -111(3)
C1B C2B C3B C4B -5(4)
C9A C2B C3B C4B -172(2)
C2B C3B C4B C5B 7(3)
C2B C3B C4B C41B -172(2)
C3B C4B C5B C6B -2(3)
C41B C4B C5B C6B 177(2)
C2B C1B C6B C5B 9(4)
O1B C1B C6B C5B -177.8(19)
C2B C1B C6B C7B -177(2)
O1B C1B C6B C7B -4(3)
C4B C5B C6B C1B -7(3)
C4B C5B C6B C7B 179.3(17)
C1B C6B C7B O8B 57(3)
C5B C6B C7B O8B -129(2)
C6B C7B O8B C9B 60(2)
C7B O8B C9B C2C -103(2)
C1B O1B C11B C12B -167(2)
O1B C11B C12B O12B -175(2)
O1B C11B C12B N13B 11(3)
O12B C12B N13B C14B 1(4)
C11B C12B N13B C14B 174(2)
C12B N13B C14B C15B -30(4)
C12B N13B C14B C19B 148(3)
N13B C14B C15B C16B -175(3)
C19B C14B C15B C16B 6(4)
C14B C15B C16B C17B -12(5)
C15B C16B C17B F17B 174(3)
C15B C16B C17B C18B 17(5)
F17B C17B C18B C19B -172(3)
C16B C17B C18B C19B -17(5)
C17B C18B C19B C14B 11(5)
N13B C14B C19B C18B 176(3)
C15B C14B C19B C18B -6(4)
C5B C4B C41B C42B -19(4)
C3B C4B C41B C42B 160(3)
C5B C4B C41B C44B -143(3)
C3B C4B C41B C44B 36(4)
C5B C4B C41B C43B 94(4)
C3B C4B C41B C43B -87(4)
C11C O1C C1C C6C 96(2)
C11C O1C C1C C2C -84(2)
O8B C9B C2C C1C -52(3)
O8B C9B C2C C3C 123(2)
C6C C1C C2C C9B 180(2)
O1C C1C C2C C9B -1(3)
C6C C1C C2C C3C 4(3)
O1C C1C C2C C3C -176.5(18)
C9B C2C C3C C4C -179(2)
C1C C2C C3C C4C -3(3)
C2C C3C C4C C5C 3(3)
C2C C3C C4C C41C -179(2)
C3C C4C C5C C6C -1(3)
C41C C4C C5C C6C -180(2)
C2C C1C C6C C5C -3(3)
O1C C1C C6C C5C 177.4(19)
C2C C1C C6C C7C 178(2)
O1C C1C C6C C7C -2(3)
C4C C5C C6C C1C 1(3)
C4C C5C C6C C7C -179(2)
C1C C6C C7C O8C 61(3)
C5C C6C C7C O8C -118(2)
C6C C7C O8C C9C 136(2)
C7C O8C C9C C2A -82(2)
C1A C2A C9C O8C -66(3)
C3A C2A C9C O8C 113(2)
C1C O1C C11C C12C 157.7(18)
O1C C11C C12C O12C 156(2)
O1C C11C C12C N13C -37(3)
O12C C12C N13C C14C -27(4)
C11C C12C N13C C14C 166(2)
C12C N13C C14C C15C 13(4)
C12C N13C C14C C19C -175(3)
C19C C14C C15C C16C 10(5)
N13C C14C C15C C16C -179(3)
C14C C15C C16C C17C -10(6)
C15C C16C C17C C18C 9(6)
C15C C16C C17C F17C 177(3)
F17C C17C C18C C19C -175(3)
C16C C17C C18C C19C -7(6)
C15C C14C C19C C18C -8(5)
N13C C14C C19C C18C -179(3)
C17C C18C C19C C14C 6(5)
C5C C4C C41C C43C -57(4)
C3C C4C C41C C43C 125(3)
C5C C4C C41C C42C 66(4)
C3C C4C C41C C42C -112(3)
C5C C4C C41C C44C -166(3)
C3C C4C C41C C44C 15(3)
